data_2234079
loop_
_publ_author_name
'Jothi, L.'
'Vasuki, G.'
'Babu, R. Ramesh'
'Ramamurthi, K.'

_publ_section_title
;
 4-[(<i>E</i>)-(4-Methylphenyl)iminomethyl]phenol
;
_journal_coeditor_code ZS2179
_journal_issue 3
_journal_name_full 'Acta Crystallographica Section E'
_journal_page_first o897
_journal_paper_doi 10.1107/S1600536812007635
_journal_volume 68
_journal_year 2012
_chemical_formula_iupac 'C14 H13 N O'
_chemical_formula_moiety 'C14 H13 N O'
_chemical_formula_sum 'C14 H13 N O'
_chemical_formula_weight 211.25
_chemical_name_systematic
;
4-[(<i>E</i>)-(4-Methylphenyl)iminomethyl]phenol
;
_space_group_IT_number 60
_symmetry_cell_setting orthorhombic
_symmetry_space_group_name_Hall '-P 2n 2ab'
_symmetry_space_group_name_H-M 'P b c n'
_atom_sites_solution_hydrogens geom
_atom_sites_solution_primary direct
_atom_sites_solution_secondary difmap
_audit_creation_method SHELXL97
_cell_angle_alpha 90.00
_cell_angle_beta 90.00
_cell_angle_gamma 90.00
_cell_formula_units_Z 8
_cell_length_a 21.6180(10)
_cell_length_b 11.0561(6)
_cell_length_c 9.3318(5)
_cell_measurement_reflns_used 2333
_cell_measurement_temperature 296(2)
_cell_measurement_theta_max 24.26
_cell_measurement_theta_min 2.5
_cell_volume 2230.4(2)
_computing_cell_refinement 'APEX2 and SAINT (Bruker, 2004)'
_computing_data_collection 'APEX2 (Bruker, 2004)'
_computing_data_reduction 'SAINT and XPREP (Bruker, 2004)'
_computing_molecular_graphics 'ORTEP-3 (Farrugia, 1997)'
_computing_publication_material 'PLATON (Spek, 2009)'
_computing_structure_refinement 'SHELXL97 (Sheldrick, 2008)'
_computing_structure_solution 'SHELXS97 (Sheldrick, 2008)'
_diffrn_ambient_temperature 296(2)
_diffrn_measured_fraction_theta_full 0.999
_diffrn_measured_fraction_theta_max 0.999
_diffrn_measurement_device_type 'Bruker Kappa APEXII CCD'
_diffrn_measurement_method '\w and \f'
_diffrn_radiation_monochromator graphite
_diffrn_radiation_source 'fine-focus sealed tube'
_diffrn_radiation_type MoK\a
_diffrn_radiation_wavelength 0.71073
_diffrn_reflns_av_R_equivalents 0.0283
_diffrn_reflns_av_sigmaI/netI 0.0197
_diffrn_reflns_limit_h_max 22
_diffrn_reflns_limit_h_min -25
_diffrn_reflns_limit_k_max 13
_diffrn_reflns_limit_k_min -13
_diffrn_reflns_limit_l_max 11
_diffrn_reflns_limit_l_min -9
_diffrn_reflns_number 11344
_diffrn_reflns_theta_full 25.00
_diffrn_reflns_theta_max 25.00
_diffrn_reflns_theta_min 3.01
_diffrn_standards_number 0
_exptl_absorpt_coefficient_mu 0.079
_exptl_absorpt_correction_T_max 0.9843
_exptl_absorpt_correction_T_min 0.9766
_exptl_absorpt_correction_type multi-scan
_exptl_absorpt_process_details '(SADABS; Bruker, 1999)'
_exptl_crystal_colour colourless
_exptl_crystal_density_diffrn 1.258
_exptl_crystal_density_method 'not measured'
_exptl_crystal_description needle
_exptl_crystal_F_000 896
_exptl_crystal_size_max 0.30
_exptl_crystal_size_mid 0.20
_exptl_crystal_size_min 0.20
_refine_diff_density_max 0.190
_refine_diff_density_min -0.139
_refine_ls_extinction_coef 0.0028(10)
_refine_ls_extinction_expression Fc^*^=kFc[1+0.001xFc^2^\l^3^/sin(2\q)]^-1/4^
_refine_ls_extinction_method 'SHELXL97 (Sheldrick, 2008)'
_refine_ls_goodness_of_fit_ref 1.075
_refine_ls_hydrogen_treatment constr
_refine_ls_matrix_type full
_refine_ls_number_parameters 148
_refine_ls_number_reflns 1961
_refine_ls_number_restraints 0
_refine_ls_restrained_S_all 1.075
_refine_ls_R_factor_all 0.0500
_refine_ls_R_factor_gt 0.0356
_refine_ls_shift/su_max 0.000
_refine_ls_shift/su_mean 0.000
_refine_ls_structure_factor_coef Fsqd
_refine_ls_weighting_details 'calc w = 1/[\s^2^(Fo^2^)+(0.0452P)^2^+0.5906P] where P=(Fo^2^+2Fc^2^)/3'
_refine_ls_weighting_scheme calc
_refine_ls_wR_factor_gt 0.0900
_refine_ls_wR_factor_ref 0.0999
_reflns_number_gt 1559
_reflns_number_total 1961
_reflns_threshold_expression I>2\s(I)
_cod_data_source_file zs2179.cif
_cod_data_source_block I
_cod_database_code 2234079
_cod_database_fobs_code 2234079

loop_
_symmetry_equiv_pos_as_xyz
'x, y, z'
'-x+1/2, -y+1/2, z+1/2'
'x+1/2, -y+1/2, -z'
'-x, y, -z+1/2'
'-x, -y, -z'
'x-1/2, y-1/2, -z-1/2'
'-x-1/2, y-1/2, z'
'x, -y, z-1/2'

loop_
_atom_site_type_symbol
_atom_site_label
_atom_site_fract_x
_atom_site_fract_y
_atom_site_fract_z
_atom_site_U_iso_or_equiv
_atom_site_adp_type
_atom_site_calc_flag
_atom_site_refinement_flags
_atom_site_occupancy
_atom_site_symmetry_multiplicity
C C1 0.98404(9) -0.3138(2) 0.5166(2) 0.0696(6) Uani d . 1 1
H H1A 1.0178 -0.2713 0.5605 0.104 Uiso calc R 1 1
H H1B 0.9999 -0.3738 0.4519 0.104 Uiso calc R 1 1
H H1C 0.9597 -0.3525 0.5894 0.104 Uiso calc R 1 1
C C2 0.94434(7) -0.22573(15) 0.43514(19) 0.0463(4) Uani d . 1 1
C C3 0.93867(8) -0.10700(16) 0.47974(19) 0.0480(4) Uani d . 1 1
H H3 0.9599 -0.0814 0.5610 0.058 Uiso calc R 1 1
C C4 0.90213(7) -0.02566(14) 0.40601(18) 0.0424(4) Uani d . 1 1
H H4 0.9001 0.0544 0.4363 0.051 Uiso calc R 1 1
C C5 0.86863(7) -0.06207(13) 0.28760(16) 0.0344(4) Uani d . 1 1
C C6 0.87510(8) -0.18013(14) 0.23975(18) 0.0425(4) Uani d . 1 1
H H6 0.8543 -0.2055 0.1578 0.051 Uiso calc R 1 1
C C7 0.91231(8) -0.25992(15) 0.31352(19) 0.0484(5) Uani d . 1 1
H H7 0.9160 -0.3390 0.2805 0.058 Uiso calc R 1 1
C C8 0.78057(7) -0.01218(13) 0.15734(16) 0.0364(4) Uani d . 1 1
H H8 0.7683 -0.0915 0.1744 0.044 Uiso calc R 1 1
C C9 0.74169(7) 0.06129(13) 0.06518(16) 0.0343(4) Uani d . 1 1
C C10 0.76120(7) 0.17174(13) 0.00844(16) 0.0348(4) Uani d . 1 1
H H10 0.7993 0.2033 0.0359 0.042 Uiso calc R 1 1
C C11 0.72512(7) 0.23468(12) -0.08724(16) 0.0350(4) Uani d . 1 1
H H11 0.7389 0.3083 -0.1234 0.042 Uiso calc R 1 1
C C12 0.66836(7) 0.18910(13) -0.13011(16) 0.0344(4) Uani d . 1 1
C C13 0.64808(7) 0.07966(13) -0.07395(18) 0.0407(4) Uani d . 1 1
H H13 0.6099 0.0486 -0.1011 0.049 Uiso calc R 1 1
C C14 0.68428(7) 0.01724(13) 0.02146(18) 0.0402(4) Uani d . 1 1
H H14 0.6702 -0.0561 0.0578 0.048 Uiso calc R 1 1
N N1 0.83053(6) 0.02412(11) 0.21682(13) 0.0350(3) Uani d . 1 1
O O1 0.63156(5) 0.24423(10) -0.22698(13) 0.0457(3) Uani d . 1 1
H H1 0.6475 0.3149 -0.2500 0.055 Uiso calc R 1 1

loop_
_atom_site_aniso_label
_atom_site_aniso_U_11
_atom_site_aniso_U_22
_atom_site_aniso_U_33
_atom_site_aniso_U_12
_atom_site_aniso_U_13
_atom_site_aniso_U_23
C1 0.0601(12) 0.0750(14) 0.0738(14) 0.0191(11) -0.0089(11) 0.0190(11)
C2 0.0391(9) 0.0503(10) 0.0494(10) 0.0064(7) 0.0030(8) 0.0115(8)
C3 0.0432(9) 0.0570(11) 0.0438(10) -0.0041(8) -0.0069(8) 0.0037(8)
C4 0.0452(9) 0.0386(9) 0.0434(9) -0.0012(7) 0.0005(8) -0.0019(7)
C5 0.0370(8) 0.0334(8) 0.0330(8) 0.0014(6) 0.0036(7) 0.0037(6)
C6 0.0498(9) 0.0379(9) 0.0398(9) 0.0047(7) -0.0027(7) -0.0021(7)
C7 0.0541(10) 0.0376(9) 0.0535(11) 0.0108(8) 0.0018(9) 0.0014(8)
C8 0.0428(8) 0.0282(8) 0.0382(9) 0.0015(6) 0.0069(7) 0.0025(6)
C9 0.0389(8) 0.0289(7) 0.0350(8) 0.0042(6) 0.0044(7) -0.0007(6)
C10 0.0367(8) 0.0317(8) 0.0360(9) -0.0007(6) 0.0015(7) -0.0011(6)
C11 0.0424(8) 0.0260(7) 0.0365(9) -0.0006(6) 0.0034(7) 0.0015(6)
C12 0.0387(8) 0.0301(8) 0.0345(9) 0.0066(6) 0.0013(7) -0.0032(6)
C13 0.0361(8) 0.0322(8) 0.0536(11) -0.0024(7) -0.0016(8) 0.0000(7)
C14 0.0424(9) 0.0278(8) 0.0503(10) -0.0011(6) 0.0041(8) 0.0045(7)
N1 0.0403(7) 0.0316(7) 0.0332(7) 0.0040(5) 0.0017(6) 0.0007(5)
O1 0.0480(7) 0.0368(6) 0.0522(7) -0.0011(5) -0.0115(6) 0.0080(5)

loop_
_atom_type_symbol
_atom_type_description
_atom_type_scat_dispersion_real
_atom_type_scat_dispersion_imag
_atom_type_scat_source
C C 0.0033 0.0016 'International Tables Vol C Tables 4.2.6.8 and 6.1.1.4'
H H 0.0000 0.0000 'International Tables Vol C Tables 4.2.6.8 and 6.1.1.4'
N N 0.0061 0.0033 'International Tables Vol C Tables 4.2.6.8 and 6.1.1.4'
O O 0.0106 0.0060 'International Tables Vol C Tables 4.2.6.8 and 6.1.1.4'

loop_
_geom_angle_atom_site_label_1
_geom_angle_atom_site_label_2
_geom_angle_atom_site_label_3
_geom_angle
C2 C1 H1A 109.5
C2 C1 H1B 109.5
H1A C1 H1B 109.5
C2 C1 H1C 109.5
H1A C1 H1C 109.5
H1B C1 H1C 109.5
C7 C2 C3 117.54(15)
C7 C2 C1 121.59(17)
C3 C2 C1 120.87(17)
C4 C3 C2 121.28(16)
C4 C3 H3 119.4
C2 C3 H3 119.4
C3 C4 C5 120.58(15)
C3 C4 H4 119.7
C5 C4 H4 119.7
C4 C5 C6 118.63(14)
C4 C5 N1 118.68(13)
C6 C5 N1 122.66(14)
C7 C6 C5 120.04(16)
C7 C6 H6 120.0
C5 C6 H6 120.0
C6 C7 C2 121.84(16)
C6 C7 H7 119.1
C2 C7 H7 119.1
N1 C8 C9 124.80(14)
N1 C8 H8 117.6
C9 C8 H8 117.6
C14 C9 C10 117.61(14)
C14 C9 C8 119.57(13)
C10 C9 C8 122.63(13)
C11 C10 C9 121.17(13)
C11 C10 H10 119.4
C9 C10 H10 119.4
C10 C11 C12 120.39(14)
C10 C11 H11 119.8
C12 C11 H11 119.8
O1 C12 C11 123.45(14)
O1 C12 C13 117.38(13)
C11 C12 C13 119.16(14)
C14 C13 C12 120.19(14)
C14 C13 H13 119.9
C12 C13 H13 119.9
C13 C14 C9 121.47(14)
C13 C14 H14 119.3
C9 C14 H14 119.3
C8 N1 C5 118.71(13)
C12 O1 H1 109.5

loop_
_geom_bond_atom_site_label_1
_geom_bond_atom_site_label_2
_geom_bond_distance
C1 C2 1.504(2)
C1 H1A 0.9600
C1 H1B 0.9600
C1 H1C 0.9600
C2 C7 1.382(2)
C2 C3 1.383(2)
C3 C4 1.381(2)
C3 H3 0.9300
C4 C5 1.381(2)
C4 H4 0.9300
C5 C6 1.387(2)
C5 N1 1.4221(19)
C6 C7 1.378(2)
C6 H6 0.9300
C7 H7 0.9300
C8 N1 1.279(2)
C8 C9 1.451(2)
C8 H8 0.9300
C9 C14 1.394(2)
C9 C10 1.396(2)
C10 C11 1.375(2)
C10 H10 0.9300
C11 C12 1.386(2)
C11 H11 0.9300
C12 O1 1.3496(18)
C12 C13 1.390(2)
C13 C14 1.372(2)
C13 H13 0.9300
C14 H14 0.9300
O1 H1 0.8811

loop_
_geom_hbond_atom_site_label_D
_geom_hbond_atom_site_label_H
_geom_hbond_atom_site_label_A
_geom_hbond_site_symmetry_A
_geom_hbond_distance_DH
_geom_hbond_distance_HA
_geom_hbond_distance_DA
_geom_hbond_angle_DHA
O1 H1 N1 2_654 0.88 1.87 2.7397(17) 170

loop_
_geom_torsion_atom_site_label_1
_geom_torsion_atom_site_label_2
_geom_torsion_atom_site_label_3
_geom_torsion_atom_site_label_4
_geom_torsion
C7 C2 C3 C4 0.3(3)
C1 C2 C3 C4 -179.72(16)
C2 C3 C4 C5 2.0(2)
C3 C4 C5 C6 -3.5(2)
C3 C4 C5 N1 178.62(14)
C4 C5 C6 C7 2.7(2)
N1 C5 C6 C7 -179.48(14)
C5 C6 C7 C2 -0.4(3)
C3 C2 C7 C6 -1.1(3)
C1 C2 C7 C6 178.95(17)
N1 C8 C9 C14 -171.69(15)
N1 C8 C9 C10 13.4(2)
C14 C9 C10 C11 -0.1(2)
C8 C9 C10 C11 174.95(14)
C9 C10 C11 C12 -0.3(2)
C10 C11 C12 O1 -177.82(13)
C10 C11 C12 C13 0.7(2)
O1 C12 C13 C14 177.90(14)
C11 C12 C13 C14 -0.7(2)
C12 C13 C14 C9 0.3(2)
C10 C9 C14 C13 0.1(2)
C8 C9 C14 C13 -175.12(14)
C9 C8 N1 C5 -171.11(13)
C4 C5 N1 C8 -147.79(14)
C6 C5 N1 C8 34.4(2)

loop_
_cod_related_entry_id
_cod_related_entry_database
_cod_related_entry_code
1 ChemSpider 12624759
